data_4106639
loop_
_publ_author_name
'Wenshan Ren'
'Guofu Zi'
'De-Cai Fang'
'Marc D. Walter'

_publ_section_title
;
 Thorium Oxo and Sulfido Metallocenes: Synthesis, Structure, Reactivity,
 and Computational Studies
;
_journal_name_full 'Journal of the American Chemical Society'
_journal_page_first 13183
_journal_page_last 13196
_journal_paper_doi 10.1021/ja205280k
_journal_volume 133
_journal_year 2011
_chemical_formula_moiety 'C45 H74 Cl N S2 Si Th'
_chemical_formula_sum 'C45 H74 Cl N S2 Si Th'
_chemical_formula_weight 988.75
_chemical_name_systematic
;
 ?
;
_space_group_IT_number 14
_symmetry_cell_setting monoclinic
_symmetry_space_group_name_Hall '-P 2ybc'
_symmetry_space_group_name_H-M 'P 1 21/c 1'
_atom_sites_solution_hydrogens geom
_atom_sites_solution_primary direct
_atom_sites_solution_secondary difmap
_audit_creation_method SHELXL-97
_cell_angle_alpha 90.00
_cell_angle_beta 110.937(5)
_cell_angle_gamma 90.00
_cell_formula_units_Z 8
_cell_length_a 12.5002(13)
_cell_length_b 38.967(4)
_cell_length_c 20.8519(17)
_cell_measurement_reflns_used 5270
_cell_measurement_temperature 150(2)
_cell_measurement_theta_max 23.67
_cell_measurement_theta_min 2.35
_cell_volume 9486.2(16)
_computing_cell_refinement 'Bruker SMART'
_computing_data_collection 'Bruker SMART'
_computing_data_reduction 'Bruker SAINT'
_computing_molecular_graphics 'Bruker SHELXTL'
_computing_publication_material 'Bruker SHELXTL'
_computing_structure_refinement 'SHELXL-97 (Sheldrick, 1997)'
_computing_structure_solution 'SHELXS-97 (Sheldrick, 1990)'
_diffrn_ambient_temperature 150(2)
_diffrn_measured_fraction_theta_full 0.999
_diffrn_measured_fraction_theta_max 0.999
_diffrn_measurement_device_type 'CCD area detector'
_diffrn_measurement_method 'phi and omega scans'
_diffrn_radiation_monochromator graphite
_diffrn_radiation_source 'fine-focus sealed tube'
_diffrn_radiation_type MoK\a
_diffrn_radiation_wavelength 0.71073
_diffrn_reflns_av_R_equivalents 0.0751
_diffrn_reflns_av_sigmaI/netI 0.0943
_diffrn_reflns_limit_h_max 8
_diffrn_reflns_limit_h_min -15
_diffrn_reflns_limit_k_max 46
_diffrn_reflns_limit_k_min -46
_diffrn_reflns_limit_l_max 25
_diffrn_reflns_limit_l_min -24
_diffrn_reflns_number 47035
_diffrn_reflns_theta_full 25.25
_diffrn_reflns_theta_max 25.25
_diffrn_reflns_theta_min 1.98
_exptl_absorpt_coefficient_mu 3.343
_exptl_absorpt_correction_T_max 0.4769
_exptl_absorpt_correction_T_min 0.4051
_exptl_absorpt_correction_type multi-scan
_exptl_absorpt_process_details SADABS
_exptl_crystal_colour Colorless
_exptl_crystal_density_diffrn 1.385
_exptl_crystal_description Block
_exptl_crystal_F_000 4032
_exptl_crystal_size_max 0.33
_exptl_crystal_size_mid 0.28
_exptl_crystal_size_min 0.26
_refine_diff_density_max 3.531
_refine_diff_density_min -2.840
_refine_diff_density_rms 0.174
_refine_ls_extinction_method none
_refine_ls_goodness_of_fit_ref 1.142
_refine_ls_hydrogen_treatment constr
_refine_ls_matrix_type full
_refine_ls_number_parameters 963
_refine_ls_number_reflns 17139
_refine_ls_number_restraints 24
_refine_ls_restrained_S_all 1.143
_refine_ls_R_factor_all 0.1057
_refine_ls_R_factor_gt 0.0718
_refine_ls_shift/su_max 0.003
_refine_ls_shift/su_mean 0.000
_refine_ls_structure_factor_coef Fsqd
_refine_ls_weighting_details 'calc w=1/[\s^2^(Fo^2^)+(0.0282P)^2^+84.3851P] where P=(Fo^2^+2Fc^2^)/3'
_refine_ls_weighting_scheme calc
_refine_ls_wR_factor_gt 0.1287
_refine_ls_wR_factor_ref 0.1390
_reflns_number_gt 12496
_reflns_number_total 17139
_reflns_threshold_expression >2sigma(I)
_cod_data_source_file ja205280k_si_002_10.cif
_cod_data_source_block compound19
_cod_database_code 4106639

loop_
_symmetry_equiv_pos_as_xyz
'x, y, z'
'-x, y+1/2, -z+1/2'
'-x, -y, -z'
'x, -y-1/2, z-1/2'

loop_
_atom_site_label
_atom_site_type_symbol
_atom_site_fract_x
_atom_site_fract_y
_atom_site_fract_z
_atom_site_U_iso_or_equiv
_atom_site_adp_type
_atom_site_occupancy
_atom_site_symmetry_multiplicity
_atom_site_calc_flag
_atom_site_refinement_flags
C1 C 0.6732(9) 0.7709(3) 0.1738(5) 0.023(2) Uani 1 1 d .
C2 C 0.6930(9) 0.7356(3) 0.1959(5) 0.026(2) Uani 1 1 d .
C3 C 0.7479(8) 0.7363(3) 0.2681(5) 0.024(2) Uani 1 1 d .
H3 H 0.7675 0.7165 0.2964 0.029 Uiso 1 1 calc R
C4 C 0.7696(8) 0.7698(3) 0.2927(5) 0.021(2) Uani 1 1 d .
C5 C 0.7269(8) 0.7910(2) 0.2340(5) 0.020(2) Uani 1 1 d .
H5 H 0.7332 0.8153 0.2346 0.024 Uiso 1 1 calc R
C6 C 0.5853(9) 0.7873(3) 0.1088(5) 0.025(2) Uani 1 1 d .
C7 C 0.6106(10) 0.7844(3) 0.0417(5) 0.035(3) Uani 1 1 d .
H7A H 0.5474 0.7946 0.0038 0.052 Uiso 1 1 calc R
H7B H 0.6187 0.7601 0.0316 0.052 Uiso 1 1 calc R
H7C H 0.6819 0.7966 0.0470 0.052 Uiso 1 1 calc R
C8 C 0.4674(8) 0.7712(3) 0.0982(6) 0.036(3) Uani 1 1 d .
H8A H 0.4086 0.7824 0.0594 0.054 Uiso 1 1 calc R
H8B H 0.4493 0.7743 0.1399 0.054 Uiso 1 1 calc R
H8C H 0.4695 0.7466 0.0887 0.054 Uiso 1 1 calc R
C9 C 0.5690(10) 0.8256(3) 0.1199(6) 0.035(3) Uani 1 1 d .
H9A H 0.6379 0.8382 0.1219 0.052 Uiso 1 1 calc R
H9B H 0.5557 0.8287 0.1631 0.052 Uiso 1 1 calc R
H9C H 0.5030 0.8343 0.0818 0.052 Uiso 1 1 calc R
C10 C 0.6523(9) 0.7003(3) 0.1601(5) 0.026(2) Uani 1 1 d .
C11 C 0.6206(10) 0.6983(3) 0.0825(5) 0.035(3) Uani 1 1 d .
H11A H 0.6873 0.7044 0.0706 0.052 Uiso 1 1 calc R
H11B H 0.5578 0.7143 0.0601 0.052 Uiso 1 1 calc R
H11C H 0.5963 0.6749 0.0667 0.052 Uiso 1 1 calc R
C12 C 0.5492(10) 0.6882(3) 0.1794(6) 0.038(3) Uani 1 1 d .
H12A H 0.5232 0.6657 0.1588 0.058 Uiso 1 1 calc R
H12B H 0.4865 0.7048 0.1621 0.058 Uiso 1 1 calc R
H12C H 0.5728 0.6866 0.2294 0.058 Uiso 1 1 calc R
C13 C 0.7477(9) 0.6736(3) 0.1905(6) 0.033(3) Uani 1 1 d .
H13A H 0.7212 0.6511 0.1702 0.050 Uiso 1 1 calc R
H13B H 0.7673 0.6724 0.2403 0.050 Uiso 1 1 calc R
H13C H 0.8156 0.6804 0.1804 0.050 Uiso 1 1 calc R
C14 C 0.7901(9) 0.7818(3) 0.3656(5) 0.027(2) Uani 1 1 d .
C15 C 0.8761(11) 0.7579(3) 0.4174(5) 0.044(3) Uani 1 1 d .
H15A H 0.8454 0.7345 0.4117 0.065 Uiso 1 1 calc R
H15B H 0.8891 0.7659 0.4641 0.065 Uiso 1 1 calc R
H15C H 0.9487 0.7581 0.4093 0.065 Uiso 1 1 calc R
C16 C 0.8309(11) 0.8184(3) 0.3806(5) 0.036(3) Uani 1 1 d .
H16A H 0.9042 0.8210 0.3738 0.055 Uiso 1 1 calc R
H16B H 0.8410 0.8240 0.4282 0.055 Uiso 1 1 calc R
H16C H 0.7741 0.8339 0.3494 0.055 Uiso 1 1 calc R
C17 C 0.6752(11) 0.7783(3) 0.3762(6) 0.047(3) Uani 1 1 d .
H17A H 0.6173 0.7923 0.3421 0.071 Uiso 1 1 calc R
H17B H 0.6840 0.7862 0.4225 0.071 Uiso 1 1 calc R
H17C H 0.6511 0.7542 0.3710 0.071 Uiso 1 1 calc R
C18 C 1.0954(8) 0.7954(2) 0.1911(4) 0.017(2) Uani 1 1 d .
C19 C 1.0400(8) 0.8185(2) 0.2231(4) 0.017(2) Uani 1 1 d .
C20 C 1.0727(8) 0.8079(2) 0.2940(5) 0.021(2) Uani 1 1 d .
H20 H 1.0471 0.8183 0.3271 0.025 Uiso 1 1 calc R
C21 C 1.1490(8) 0.7796(2) 0.3066(5) 0.021(2) Uani 1 1 d U
C22 C 1.1587(8) 0.7726(2) 0.2438(5) 0.017(2) Uani 1 1 d .
H22 H 1.2035 0.7543 0.2367 0.020 Uiso 1 1 calc R
C23 C 1.1249(8) 0.7979(2) 0.1255(5) 0.021(2) Uani 1 1 d .
C24 C 1.1586(10) 0.7626(3) 0.1061(5) 0.032(3) Uani 1 1 d .
H24A H 1.2244 0.7537 0.1442 0.048 Uiso 1 1 calc R
H24B H 1.1791 0.7649 0.0651 0.048 Uiso 1 1 calc R
H24C H 1.0939 0.7468 0.0966 0.048 Uiso 1 1 calc R
C25 C 1.2346(9) 0.8199(3) 0.1437(5) 0.030(3) Uani 1 1 d .
H25A H 1.2922 0.8113 0.1862 0.045 Uiso 1 1 calc R
H25B H 1.2165 0.8438 0.1500 0.045 Uiso 1 1 calc R
H25C H 1.2647 0.8185 0.1063 0.045 Uiso 1 1 calc R
C26 C 1.0344(10) 0.8120(3) 0.0599(5) 0.032(3) Uani 1 1 d .
H26A H 1.0638 0.8110 0.0222 0.048 Uiso 1 1 calc R
H26B H 1.0168 0.8358 0.0673 0.048 Uiso 1 1 calc R
H26C H 0.9646 0.7981 0.0481 0.048 Uiso 1 1 calc R
C27 C 0.9713(9) 0.8516(3) 0.1971(5) 0.026(2) Uani 1 1 d .
C28 C 1.0434(10) 0.8785(3) 0.1799(5) 0.032(3) Uani 1 1 d .
H28A H 1.0026 0.9005 0.1713 0.048 Uiso 1 1 calc R
H28B H 1.0583 0.8715 0.1387 0.048 Uiso 1 1 calc R
H28C H 1.1162 0.8810 0.2184 0.048 Uiso 1 1 calc R
C29 C 0.8606(9) 0.8444(3) 0.1362(5) 0.033(3) Uani 1 1 d .
H29A H 0.8163 0.8656 0.1225 0.049 Uiso 1 1 calc R
H29B H 0.8152 0.8272 0.1495 0.049 Uiso 1 1 calc R
H29C H 0.8797 0.8356 0.0975 0.049 Uiso 1 1 calc R
C30 C 0.9339(9) 0.8669(3) 0.2539(5) 0.030(3) Uani 1 1 d .
H30A H 1.0019 0.8731 0.2935 0.046 Uiso 1 1 calc R
H30B H 0.8888 0.8499 0.2680 0.046 Uiso 1 1 calc R
H30C H 0.8873 0.8874 0.2365 0.046 Uiso 1 1 calc R
C31 C 1.2378(9) 0.7695(3) 0.3771(5) 0.026(2) Uani 1 1 d .
C32 C 1.1880(9) 0.7690(3) 0.4342(5) 0.030(3) Uani 1 1 d .
H32A H 1.2493 0.7643 0.4782 0.045 Uiso 1 1 calc R
H32B H 1.1296 0.7510 0.4247 0.045 Uiso 1 1 calc R
H32C H 1.1533 0.7913 0.4363 0.045 Uiso 1 1 calc R
C33 C 1.2926(9) 0.7345(3) 0.3731(6) 0.035(3) Uani 1 1 d .
H33A H 1.3543 0.7298 0.4169 0.052 Uiso 1 1 calc R
H33B H 1.3239 0.7351 0.3362 0.052 Uiso 1 1 calc R
H33C H 1.2344 0.7165 0.3636 0.052 Uiso 1 1 calc R
C34 C 1.3312(9) 0.7970(3) 0.3936(5) 0.035(3) Uani 1 1 d .
H34A H 1.2983 0.8194 0.3975 0.053 Uiso 1 1 calc R
H34B H 1.3626 0.7978 0.3567 0.053 Uiso 1 1 calc R
H34C H 1.3925 0.7914 0.4371 0.053 Uiso 1 1 calc R
C35 C 1.0884(9) 0.6850(3) 0.1723(5) 0.024(2) Uani 1 1 d .
C36 C 1.2066(10) 0.6818(3) 0.1926(6) 0.033(3) Uani 1 1 d .
H36 H 1.2541 0.6890 0.2373 0.040 Uiso 1 1 calc R
C37 C 1.2553(10) 0.6684(3) 0.1484(7) 0.037(3) Uani 1 1 d .
H37 H 1.3362 0.6661 0.1635 0.044 Uiso 1 1 calc R
C38 C 1.1898(11) 0.6582(3) 0.0827(6) 0.038(3) Uani 1 1 d .
C39 C 1.2433(13) 0.6432(3) 0.0332(7) 0.062(4) Uani 1 1 d .
H39A H 1.1824 0.6367 -0.0098 0.093 Uiso 1 1 calc R
H39B H 1.2886 0.6229 0.0541 0.093 Uiso 1 1 calc R
H39C H 1.2929 0.6604 0.0238 0.093 Uiso 1 1 calc R
C40 C 1.0740(12) 0.6612(3) 0.0638(6) 0.040(3) Uani 1 1 d .
H40 H 1.0269 0.6538 0.0192 0.048 Uiso 1 1 calc R
C41 C 1.0223(9) 0.6745(3) 0.1073(5) 0.028(3) Uani 1 1 d .
H41 H 0.9412 0.6763 0.0922 0.034 Uiso 1 1 calc R
C42 C 1.0473(8) 0.6823(2) 0.2749(5) 0.020(2) Uani 1 1 d .
C43 C 1.2277(10) 0.6495(3) 0.4560(6) 0.047(3) Uani 1 1 d .
H43A H 1.1924 0.6712 0.4620 0.071 Uiso 1 1 calc R
H43B H 1.2926 0.6544 0.4415 0.071 Uiso 1 1 calc R
H43C H 1.2548 0.6370 0.4996 0.071 Uiso 1 1 calc R
C44 C 1.1818(13) 0.5801(3) 0.3872(7) 0.061(4) Uani 1 1 d .
H44A H 1.2201 0.5718 0.4342 0.092 Uiso 1 1 calc R
H44B H 1.2375 0.5816 0.3641 0.092 Uiso 1 1 calc R
H44C H 1.1205 0.5642 0.3621 0.092 Uiso 1 1 calc R
C45 C 0.9832(12) 0.6197(3) 0.4028(8) 0.060(4) Uani 1 1 d .
H45A H 0.9260 0.6091 0.3624 0.091 Uiso 1 1 calc R
H45B H 0.9572 0.6426 0.4099 0.091 Uiso 1 1 calc R
H45C H 0.9932 0.6054 0.4433 0.091 Uiso 1 1 calc R
C46 C 0.2345(9) 0.4777(3) 0.1724(5) 0.025(2) Uani 1 1 d .
C47 C 0.2461(8) 0.5134(2) 0.1960(5) 0.021(2) Uani 1 1 d .
C48 C 0.2983(8) 0.5118(3) 0.2691(5) 0.023(2) Uani 1 1 d .
H48 H 0.3142 0.5313 0.2983 0.028 Uiso 1 1 calc R
C49 C 0.3233(9) 0.4775(3) 0.2929(5) 0.025(2) Uani 1 1 d .
C50 C 0.2847(8) 0.4574(3) 0.2322(5) 0.024(2) Uani 1 1 d .
H50 H 0.2916 0.4332 0.2316 0.029 Uiso 1 1 calc R
C51 C 0.1490(10) 0.4620(3) 0.1056(5) 0.030(3) Uani 1 1 d .
C52 C 0.0292(9) 0.4767(3) 0.0946(5) 0.033(3) Uani 1 1 d .
H52A H 0.0263 0.5009 0.0809 0.049 Uiso 1 1 calc R
H52B H 0.0140 0.4750 0.1375 0.049 Uiso 1 1 calc R
H52C H -0.0288 0.4637 0.0586 0.049 Uiso 1 1 calc R
C53 C 0.1784(10) 0.4661(3) 0.0410(5) 0.030(3) Uani 1 1 d .
H53A H 0.1203 0.4545 0.0025 0.045 Uiso 1 1 calc R
H53B H 0.2536 0.4559 0.0487 0.045 Uiso 1 1 calc R
H53C H 0.1803 0.4905 0.0304 0.045 Uiso 1 1 calc R
C54 C 0.1352(9) 0.4228(3) 0.1146(5) 0.031(3) Uani 1 1 d .
H54A H 0.0745 0.4138 0.0738 0.046 Uiso 1 1 calc R
H54B H 0.1149 0.4188 0.1552 0.046 Uiso 1 1 calc R
H54C H 0.2075 0.4111 0.1203 0.046 Uiso 1 1 calc R
C55 C 0.2063(10) 0.5487(3) 0.1627(6) 0.033(3) Uani 1 1 d .
C56 C 0.1797(11) 0.5511(3) 0.0857(6) 0.041(3) Uani 1 1 d .
H56A H 0.2497 0.5468 0.0760 0.061 Uiso 1 1 calc R
H56B H 0.1506 0.5740 0.0695 0.061 Uiso 1 1 calc R
H56C H 0.1218 0.5339 0.0620 0.061 Uiso 1 1 calc R
C57 C 0.2972(11) 0.5764(3) 0.1954(6) 0.044(3) Uani 1 1 d .
H57A H 0.3201 0.5755 0.2455 0.066 Uiso 1 1 calc R
H57B H 0.2652 0.5991 0.1790 0.066 Uiso 1 1 calc R
H57C H 0.3642 0.5723 0.1825 0.066 Uiso 1 1 calc R
C58 C 0.0965(10) 0.5584(3) 0.1767(6) 0.036(3) Uani 1 1 d .
H58A H 0.0358 0.5418 0.1540 0.054 Uiso 1 1 calc R
H58B H 0.0715 0.5814 0.1586 0.054 Uiso 1 1 calc R
H58C H 0.1127 0.5581 0.2262 0.054 Uiso 1 1 calc R
C59 C 0.3330(10) 0.4652(3) 0.3633(5) 0.029(3) Uani 1 1 d .
C60 C 0.4022(11) 0.4896(3) 0.4195(5) 0.048(3) Uani 1 1 d .
H60A H 0.4813 0.4904 0.4208 0.072 Uiso 1 1 calc R
H60B H 0.4014 0.4816 0.4639 0.072 Uiso 1 1 calc R
H60C H 0.3685 0.5126 0.4100 0.072 Uiso 1 1 calc R
C61 C 0.3886(11) 0.4297(3) 0.3793(6) 0.045(3) Uani 1 1 d .
H61A H 0.3432 0.4132 0.3449 0.067 Uiso 1 1 calc R
H61B H 0.3919 0.4224 0.4250 0.067 Uiso 1 1 calc R
H61C H 0.4664 0.4308 0.3785 0.067 Uiso 1 1 calc R
C62 C 0.2119(10) 0.4630(3) 0.3653(6) 0.040(3) Uani 1 1 d .
H62A H 0.1770 0.4858 0.3578 0.060 Uiso 1 1 calc R
H62B H 0.2158 0.4543 0.4102 0.060 Uiso 1 1 calc R
H62C H 0.1655 0.4474 0.3292 0.060 Uiso 1 1 calc R
C63 C 0.6051(9) 0.4322(3) 0.2275(5) 0.025(2) Uani 1 1 d .
C64 C 0.6628(9) 0.4559(2) 0.1987(5) 0.023(2) Uani 1 1 d .
C65 C 0.7231(8) 0.4785(3) 0.2539(5) 0.021(2) Uani 1 1 d .
H65 H 0.7686 0.4973 0.2500 0.025 Uiso 1 1 calc R
C66 C 0.7064(9) 0.4691(3) 0.3149(5) 0.027(3) Uani 1 1 d .
C67 C 0.6310(9) 0.4413(3) 0.2972(5) 0.025(2) Uani 1 1 d .
H67 H 0.6012 0.4301 0.3276 0.030 Uiso 1 1 calc R
C68 C 0.5367(9) 0.3992(3) 0.1970(5) 0.026(2) Uani 1 1 d .
C69 C 0.4933(10) 0.3814(3) 0.2497(6) 0.039(3) Uani 1 1 d .
H69A H 0.4482 0.3611 0.2286 0.059 Uiso 1 1 calc R
H69B H 0.4453 0.3974 0.2638 0.059 Uiso 1 1 calc R
H69C H 0.5589 0.3745 0.2901 0.059 Uiso 1 1 calc R
C70 C 0.4295(9) 0.4067(3) 0.1330(5) 0.032(3) Uani 1 1 d .
H70A H 0.4524 0.4179 0.0979 0.048 Uiso 1 1 calc R
H70B H 0.3776 0.4218 0.1458 0.048 Uiso 1 1 calc R
H70C H 0.3902 0.3851 0.1148 0.048 Uiso 1 1 calc R
C71 C 0.6117(10) 0.3724(3) 0.1799(6) 0.038(3) Uani 1 1 d .
H71A H 0.6817 0.3689 0.2199 0.057 Uiso 1 1 calc R
H71B H 0.6317 0.3804 0.1411 0.057 Uiso 1 1 calc R
H71C H 0.5695 0.3507 0.1677 0.057 Uiso 1 1 calc R
C72 C 0.6992(9) 0.4555(3) 0.1355(5) 0.027(2) Uani 1 1 d .
C73 C 0.6132(10) 0.4416(3) 0.0678(5) 0.035(3) Uani 1 1 d .
H73A H 0.5969 0.4175 0.0737 0.053 Uiso 1 1 calc R
H73B H 0.6456 0.4436 0.0316 0.053 Uiso 1 1 calc R
H73C H 0.5421 0.4549 0.0550 0.053 Uiso 1 1 calc R
C74 C 0.8104(9) 0.4338(3) 0.1558(6) 0.032(3) Uani 1 1 d .
H74A H 0.8700 0.4447 0.1946 0.049 Uiso 1 1 calc R
H74B H 0.8362 0.4324 0.1167 0.049 Uiso 1 1 calc R
H74C H 0.7952 0.4107 0.1689 0.049 Uiso 1 1 calc R
C75 C 0.7317(10) 0.4919(3) 0.1184(5) 0.036(3) Uani 1 1 d .
H75A H 0.6660 0.5073 0.1095 0.055 Uiso 1 1 calc R
H75B H 0.7531 0.4908 0.0776 0.055 Uiso 1 1 calc R
H75C H 0.7964 0.5006 0.1574 0.055 Uiso 1 1 calc R
C76 C 0.7856(10) 0.4787(3) 0.3874(5) 0.037(3) Uani 1 1 d .
C77 C 0.8815(11) 0.4515(3) 0.4063(6) 0.055(4) Uani 1 1 d .
H77A H 0.9327 0.4548 0.4541 0.082 Uiso 1 1 calc R
H77B H 0.9253 0.4538 0.3759 0.082 Uiso 1 1 calc R
H77C H 0.8476 0.4285 0.4011 0.082 Uiso 1 1 calc R
C78 C 0.8420(11) 0.5143(3) 0.3876(6) 0.046(3) Uani 1 1 d .
H78A H 0.7821 0.5317 0.3696 0.069 Uiso 1 1 calc R
H78B H 0.8888 0.5134 0.3587 0.069 Uiso 1 1 calc R
H78C H 0.8905 0.5204 0.4347 0.069 Uiso 1 1 calc R
C79 C 0.7290(12) 0.4779(3) 0.4403(5) 0.047(4) Uani 1 1 d .
H79A H 0.6644 0.4940 0.4270 0.071 Uiso 1 1 calc R
H79B H 0.7846 0.4846 0.4852 0.071 Uiso 1 1 calc R
H79C H 0.7011 0.4547 0.4432 0.071 Uiso 1 1 calc R
C80 C 0.6376(10) 0.5674(2) 0.1827(5) 0.025(2) Uani 1 1 d .
C81 C 0.7554(10) 0.5709(3) 0.2016(6) 0.028(3) Uani 1 1 d .
H81 H 0.8041 0.5635 0.2458 0.034 Uiso 1 1 calc R
C82 C 0.8026(11) 0.5851(3) 0.1575(6) 0.039(3) Uani 1 1 d .
H82 H 0.8835 0.5866 0.1709 0.046 Uiso 1 1 calc R
C83 C 0.7328(11) 0.5973(3) 0.0930(6) 0.036(3) Uani 1 1 d .
C84 C 0.7847(11) 0.6143(3) 0.0462(6) 0.046(3) Uani 1 1 d .
H84A H 0.7617 0.6018 0.0025 0.070 Uiso 1 1 calc R
H84B H 0.8684 0.6140 0.0678 0.070 Uiso 1 1 calc R
H84C H 0.7578 0.6380 0.0377 0.070 Uiso 1 1 calc R
C85 C 0.6180(10) 0.5940(3) 0.0753(6) 0.035(3) Uani 1 1 d .
H85 H 0.5694 0.6022 0.0318 0.042 Uiso 1 1 calc R
C86 C 0.5688(10) 0.5790(3) 0.1184(5) 0.032(3) Uani 1 1 d .
H86 H 0.4880 0.5767 0.1038 0.039 Uiso 1 1 calc R
C87 C 0.5933(9) 0.5662(3) 0.2836(5) 0.028(3) Uani 1 1 d .
C88 C 0.6960(12) 0.6684(3) 0.4017(7) 0.053(4) Uani 1 1 d U
H88A H 0.6454 0.6820 0.3632 0.079 Uiso 1 1 calc R
H88B H 0.7724 0.6672 0.3987 0.079 Uiso 1 1 calc R
H88C H 0.7013 0.6793 0.4451 0.079 Uiso 1 1 calc R
C89 C 0.7339(14) 0.5978(4) 0.4690(7) 0.070(4) Uani 1 1 d U
H89A H 0.7360 0.6070 0.5132 0.105 Uiso 1 1 calc R
H89B H 0.8113 0.5981 0.4674 0.105 Uiso 1 1 calc R
H89C H 0.7054 0.5741 0.4638 0.105 Uiso 1 1 calc R
C90 C 0.4919(14) 0.6258(4) 0.3993(8) 0.078(5) Uani 1 1 d U
H90A H 0.4943 0.6336 0.4445 0.117 Uiso 1 1 calc R
H90B H 0.4584 0.6028 0.3902 0.117 Uiso 1 1 calc R
H90C H 0.4451 0.6417 0.3639 0.117 Uiso 1 1 calc R
Cl1 Cl 0.8678(2) 0.74647(7) 0.09301(12) 0.0277(6) Uani 1 1 d .
Cl2 Cl 0.4344(2) 0.50429(7) 0.09759(12) 0.0288(6) Uani 1 1 d .
N1 N 1.0378(7) 0.6991(2) 0.2191(4) 0.026(2) Uani 1 1 d .
N2 N 0.5894(8) 0.5507(2) 0.2282(4) 0.026(2) Uani 1 1 d .
S1 S 0.9997(2) 0.70262(7) 0.33273(13) 0.0267(6) Uani 1 1 d .
S2 S 1.1026(3) 0.64016(7) 0.28697(14) 0.0354(7) Uani 1 1 d .
S3 S 0.5462(3) 0.54422(7) 0.33970(13) 0.0285(6) Uani 1 1 d .
S4 S 0.6451(3) 0.60894(7) 0.30045(15) 0.0382(8) Uani 1 1 d .
Si1 Si 1.1202(3) 0.62309(8) 0.38947(16) 0.0378(8) Uani 1 1 d .
Si2 Si 0.6372(4) 0.62466(9) 0.39791(19) 0.0488(10) Uani 1 1 d .
Th1 Th 0.92881(3) 0.754429(9) 0.226701(18) 0.01808(10) Uani 1 1 d .
Th2 Th 0.48563(3) 0.494436(9) 0.230058(18) 0.02213(11) Uani 1 1 d .

loop_
_atom_site_aniso_label
_atom_site_aniso_U_11
_atom_site_aniso_U_22
_atom_site_aniso_U_33
_atom_site_aniso_U_23
_atom_site_aniso_U_13
_atom_site_aniso_U_12
C1 0.025(6) 0.028(6) 0.025(6) 0.001(4) 0.019(5) 0.001(5)
C2 0.021(6) 0.029(6) 0.026(6) 0.001(5) 0.007(5) -0.004(5)
C3 0.015(6) 0.032(6) 0.027(6) 0.006(5) 0.008(5) -0.001(5)
C4 0.011(5) 0.028(6) 0.028(6) -0.003(4) 0.012(4) -0.002(4)
C5 0.019(6) 0.020(5) 0.025(5) -0.006(4) 0.012(5) 0.000(4)
C6 0.014(6) 0.035(6) 0.024(6) -0.004(5) 0.006(5) -0.002(5)
C7 0.032(7) 0.043(7) 0.026(6) 0.002(5) 0.006(5) 0.003(6)
C8 0.010(6) 0.062(8) 0.032(6) 0.002(6) 0.002(5) 0.005(5)
C9 0.032(7) 0.039(7) 0.035(6) 0.009(5) 0.014(6) 0.006(5)
C10 0.030(7) 0.025(6) 0.027(6) -0.005(5) 0.012(5) -0.007(5)
C11 0.031(7) 0.034(7) 0.032(6) -0.008(5) 0.001(5) -0.007(5)
C12 0.028(7) 0.040(7) 0.051(8) -0.007(6) 0.020(6) -0.003(6)
C13 0.028(7) 0.033(6) 0.038(7) -0.008(5) 0.011(5) 0.001(5)
C14 0.025(6) 0.038(6) 0.022(6) -0.011(5) 0.015(5) -0.006(5)
C15 0.051(8) 0.061(8) 0.013(5) -0.008(5) 0.005(5) 0.011(7)
C16 0.051(8) 0.045(7) 0.019(6) -0.012(5) 0.019(6) -0.005(6)
C17 0.050(9) 0.071(9) 0.031(7) -0.014(6) 0.028(6) -0.003(7)
C18 0.013(5) 0.026(5) 0.013(5) 0.002(4) 0.005(4) -0.004(4)
C19 0.010(5) 0.026(5) 0.011(5) -0.001(4) -0.003(4) -0.001(4)
C20 0.024(6) 0.029(6) 0.012(5) -0.007(4) 0.009(4) -0.004(5)
C21 0.015(4) 0.026(4) 0.023(4) 0.005(3) 0.008(3) -0.005(3)
C22 0.010(5) 0.019(5) 0.018(5) -0.001(4) 0.001(4) 0.003(4)
C23 0.016(6) 0.027(6) 0.025(5) -0.002(4) 0.013(5) -0.007(4)
C24 0.044(7) 0.038(7) 0.028(6) 0.003(5) 0.029(6) -0.001(6)
C25 0.025(6) 0.040(7) 0.033(6) 0.007(5) 0.019(5) -0.006(5)
C26 0.046(8) 0.036(6) 0.017(5) 0.008(5) 0.015(5) -0.001(6)
C27 0.023(6) 0.024(6) 0.037(6) -0.005(5) 0.019(5) 0.000(5)
C28 0.043(8) 0.024(6) 0.030(6) 0.002(5) 0.014(6) 0.001(5)
C29 0.034(7) 0.031(6) 0.033(6) 0.004(5) 0.011(5) 0.000(5)
C30 0.027(7) 0.036(6) 0.024(6) -0.005(5) 0.004(5) 0.006(5)
C31 0.021(6) 0.029(6) 0.025(6) 0.008(5) 0.003(5) -0.009(5)
C32 0.024(6) 0.048(7) 0.017(5) 0.005(5) 0.008(5) -0.017(5)
C33 0.016(6) 0.038(7) 0.046(7) 0.008(5) 0.007(5) 0.000(5)
C34 0.025(7) 0.042(7) 0.021(6) 0.003(5) -0.013(5) -0.011(5)
C35 0.024(6) 0.025(6) 0.026(6) 0.009(4) 0.014(5) 0.003(5)
C36 0.027(7) 0.027(6) 0.048(7) 0.000(5) 0.017(6) 0.000(5)
C37 0.018(6) 0.026(6) 0.075(9) 0.011(6) 0.027(6) 0.002(5)
C38 0.047(8) 0.027(6) 0.054(8) 0.008(6) 0.037(7) 0.005(6)
C39 0.088(12) 0.050(8) 0.081(10) 0.015(8) 0.069(10) 0.019(8)
C40 0.061(9) 0.031(7) 0.032(7) 0.001(5) 0.021(6) 0.003(6)
C41 0.018(6) 0.041(7) 0.028(6) -0.002(5) 0.010(5) 0.006(5)
C42 0.009(5) 0.022(5) 0.030(6) 0.003(4) 0.008(5) -0.002(4)
C43 0.033(8) 0.076(9) 0.033(7) -0.007(6) 0.012(6) 0.010(7)
C44 0.095(13) 0.044(8) 0.050(8) 0.011(7) 0.032(8) 0.027(8)
C45 0.066(11) 0.046(8) 0.077(10) 0.012(7) 0.034(9) -0.010(7)
C46 0.034(7) 0.025(6) 0.024(6) 0.001(4) 0.021(5) 0.000(5)
C47 0.010(5) 0.023(6) 0.033(6) -0.002(4) 0.013(4) 0.003(4)
C48 0.019(6) 0.029(6) 0.021(5) -0.008(4) 0.006(4) -0.006(5)
C49 0.028(6) 0.030(6) 0.017(5) -0.001(4) 0.008(5) -0.012(5)
C50 0.019(6) 0.034(6) 0.022(5) -0.005(5) 0.011(5) 0.002(5)
C51 0.033(7) 0.037(7) 0.019(5) -0.005(5) 0.008(5) -0.004(5)
C52 0.031(7) 0.040(7) 0.023(6) -0.001(5) 0.005(5) -0.003(5)
C53 0.032(7) 0.038(6) 0.024(6) -0.006(5) 0.014(5) 0.003(5)
C54 0.030(7) 0.037(7) 0.020(6) 0.002(5) 0.004(5) -0.011(5)
C55 0.032(7) 0.036(7) 0.032(6) 0.007(5) 0.011(5) 0.011(5)
C56 0.040(8) 0.038(7) 0.042(7) 0.015(6) 0.012(6) 0.008(6)
C57 0.062(9) 0.030(7) 0.037(7) 0.010(5) 0.015(7) 0.001(6)
C58 0.037(7) 0.041(7) 0.034(6) 0.003(5) 0.018(6) 0.021(6)
C59 0.040(7) 0.029(6) 0.018(5) 0.001(4) 0.013(5) -0.009(5)
C60 0.064(9) 0.060(8) 0.024(6) -0.004(6) 0.022(6) -0.020(7)
C61 0.055(9) 0.051(8) 0.037(7) 0.006(6) 0.026(7) 0.001(7)
C62 0.040(8) 0.057(8) 0.031(6) 0.009(6) 0.023(6) -0.009(6)
C63 0.026(6) 0.023(6) 0.022(6) -0.003(4) 0.004(5) 0.005(5)
C64 0.030(6) 0.024(5) 0.014(5) 0.003(4) 0.007(5) 0.003(5)
C65 0.008(5) 0.033(6) 0.016(5) -0.006(4) -0.001(4) -0.005(4)
C66 0.025(6) 0.027(6) 0.021(5) 0.002(4) -0.001(5) 0.006(5)
C67 0.030(7) 0.029(6) 0.020(5) 0.006(4) 0.014(5) 0.006(5)
C68 0.027(6) 0.026(6) 0.023(5) 0.003(4) 0.007(5) -0.007(5)
C69 0.043(8) 0.025(6) 0.048(8) 0.003(5) 0.015(7) -0.011(5)
C70 0.036(7) 0.036(6) 0.023(6) 0.001(5) 0.009(5) -0.009(5)
C71 0.042(8) 0.028(6) 0.047(7) 0.002(5) 0.019(6) 0.010(6)
C72 0.027(6) 0.031(6) 0.026(6) 0.000(5) 0.014(5) 0.003(5)
C73 0.047(8) 0.038(7) 0.022(6) -0.006(5) 0.013(6) -0.008(6)
C74 0.025(6) 0.033(6) 0.045(7) 0.002(5) 0.020(6) 0.003(5)
C75 0.053(8) 0.030(6) 0.033(6) 0.003(5) 0.025(6) -0.003(6)
C76 0.042(8) 0.044(7) 0.019(6) -0.004(5) 0.003(5) -0.007(6)
C77 0.041(9) 0.069(9) 0.033(7) -0.009(6) -0.013(6) 0.018(7)
C78 0.050(9) 0.051(8) 0.036(7) -0.016(6) 0.014(6) -0.014(7)
C79 0.070(10) 0.046(8) 0.020(6) -0.002(5) 0.008(6) 0.002(7)
C80 0.038(7) 0.015(5) 0.019(5) -0.002(4) 0.008(5) -0.003(5)
C81 0.034(7) 0.022(6) 0.032(6) 0.003(5) 0.016(5) 0.003(5)
C82 0.041(8) 0.032(7) 0.055(8) -0.010(6) 0.032(7) -0.004(6)
C83 0.056(9) 0.029(6) 0.038(7) -0.016(5) 0.036(7) -0.018(6)
C84 0.049(9) 0.055(8) 0.042(7) -0.004(6) 0.024(7) -0.019(7)
C85 0.036(8) 0.045(7) 0.025(6) -0.003(5) 0.010(5) -0.011(6)
C86 0.035(7) 0.033(6) 0.031(6) -0.007(5) 0.015(5) -0.012(5)
C87 0.024(7) 0.028(6) 0.030(6) 0.001(5) 0.006(5) 0.000(5)
C88 0.067(8) 0.047(6) 0.054(7) -0.017(5) 0.034(6) -0.018(6)
C89 0.086(9) 0.071(8) 0.054(7) -0.006(6) 0.026(6) -0.024(7)
C90 0.082(9) 0.079(8) 0.091(8) -0.014(7) 0.052(7) -0.013(7)
Cl1 0.0261(14) 0.0378(15) 0.0215(12) -0.0031(11) 0.0112(11) 0.0005(12)
Cl2 0.0341(16) 0.0318(14) 0.0222(12) 0.0009(11) 0.0124(11) 0.0005(12)
N1 0.026(5) 0.027(5) 0.027(5) 0.004(4) 0.012(4) -0.003(4)
N2 0.037(6) 0.025(5) 0.020(5) -0.007(4) 0.015(4) -0.008(4)
S1 0.0295(16) 0.0305(15) 0.0216(13) 0.0025(11) 0.0108(12) 0.0044(12)
S2 0.053(2) 0.0258(15) 0.0274(15) 0.0018(12) 0.0142(14) 0.0086(14)
S3 0.0392(18) 0.0260(14) 0.0227(14) -0.0039(11) 0.0140(13) -0.0077(13)
S4 0.060(2) 0.0272(15) 0.0345(16) -0.0054(12) 0.0251(16) -0.0122(14)
Si1 0.048(2) 0.0377(19) 0.0292(17) 0.0055(14) 0.0156(16) 0.0072(16)
Si2 0.073(3) 0.043(2) 0.047(2) -0.0192(17) 0.043(2) -0.024(2)
Th1 0.01751(19) 0.0212(2) 0.01596(17) 0.00098(15) 0.00649(14) -0.00049(16)
Th2 0.0271(2) 0.0207(2) 0.01998(19) -0.00034(16) 0.01017(16) -0.00147(17)

loop_
_atom_type_symbol
_atom_type_description
_atom_type_scat_dispersion_real
_atom_type_scat_dispersion_imag
_atom_type_scat_source
C C 0.0033 0.0016 'International Tables Vol C Tables 4.2.6.8 and 6.1.1.4'
H H 0.0000 0.0000 'International Tables Vol C Tables 4.2.6.8 and 6.1.1.4'
N N 0.0061 0.0033 'International Tables Vol C Tables 4.2.6.8 and 6.1.1.4'
S S 0.1246 0.1234 'International Tables Vol C Tables 4.2.6.8 and 6.1.1.4'
Si Si 0.0817 0.0704 'International Tables Vol C Tables 4.2.6.8 and 6.1.1.4'
Cl Cl 0.1484 0.1585 'International Tables Vol C Tables 4.2.6.8 and 6.1.1.4'
Th Th -7.2400 8.8979 'International Tables Vol C Tables 4.2.6.8 and 6.1.1.4'

loop_
_geom_angle_atom_site_label_1
_geom_angle_atom_site_label_2
_geom_angle_atom_site_label_3
_geom_angle
C5 C1 C2 105.6(8)
C5 C1 C6 120.5(9)
C2 C1 C6 131.4(9)
C5 C1 Th1 72.2(6)
C2 C1 Th1 69.3(6)
C6 C1 Th1 136.8(6)
C3 C2 C1 106.4(9)
C3 C2 C10 118.7(9)
C1 C2 C10 134.2(9)
C3 C2 Th1 71.9(6)
C1 C2 Th1 82.7(6)
C10 C2 Th1 117.7(7)
C4 C3 C2 111.6(9)
C4 C3 Th1 78.7(6)
C2 C3 Th1 79.3(6)
C4 C3 H3 124.2
C2 C3 H3 124.2
Th1 C3 H3 109.9
C3 C4 C5 105.4(8)
C3 C4 C14 126.5(9)
C5 C4 C14 124.3(9)
C3 C4 Th1 72.8(6)
C5 C4 Th1 79.5(6)
C14 C4 Th1 130.3(6)
C4 C5 C1 110.8(9)
C4 C5 Th1 72.4(5)
C1 C5 Th1 80.3(6)
C4 C5 H5 124.6
C1 C5 H5 124.6
Th1 C5 H5 114.5
C9 C6 C8 104.2(9)
C9 C6 C1 111.1(8)
C8 C6 C1 107.5(9)
C9 C6 C7 106.7(9)
C8 C6 C7 109.6(8)
C1 C6 C7 116.9(9)
C6 C7 H7A 109.5
C6 C7 H7B 109.5
H7A C7 H7B 109.5
C6 C7 H7C 109.5
H7A C7 H7C 109.5
H7B C7 H7C 109.5
C6 C8 H8A 109.5
C6 C8 H8B 109.5
H8A C8 H8B 109.5
C6 C8 H8C 109.5
H8A C8 H8C 109.5
H8B C8 H8C 109.5
C6 C9 H9A 109.5
C6 C9 H9B 109.5
H9A C9 H9B 109.5
C6 C9 H9C 109.5
H9A C9 H9C 109.5
H9B C9 H9C 109.5
C11 C10 C13 105.9(9)
C11 C10 C12 109.6(9)
C13 C10 C12 106.4(9)
C11 C10 C2 118.0(9)
C13 C10 C2 109.0(8)
C12 C10 C2 107.5(8)
C10 C11 H11A 109.5
C10 C11 H11B 109.5
H11A C11 H11B 109.5
C10 C11 H11C 109.5
H11A C11 H11C 109.5
H11B C11 H11C 109.5
C10 C12 H12A 109.5
C10 C12 H12B 109.5
H12A C12 H12B 109.5
C10 C12 H12C 109.5
H12A C12 H12C 109.5
H12B C12 H12C 109.5
C10 C13 H13A 109.5
C10 C13 H13B 109.5
H13A C13 H13B 109.5
C10 C13 H13C 109.5
H13A C13 H13C 109.5
H13B C13 H13C 109.5
C16 C14 C4 114.8(9)
C16 C14 C15 109.1(9)
C4 C14 C15 110.1(8)
C16 C14 C17 108.5(9)
C4 C14 C17 106.6(8)
C15 C14 C17 107.5(10)
C14 C15 H15A 109.5
C14 C15 H15B 109.5
H15A C15 H15B 109.5
C14 C15 H15C 109.5
H15A C15 H15C 109.5
H15B C15 H15C 109.5
C14 C16 H16A 109.5
C14 C16 H16B 109.5
H16A C16 H16B 109.5
C14 C16 H16C 109.5
H16A C16 H16C 109.5
H16B C16 H16C 109.5
C14 C17 H17A 109.5
C14 C17 H17B 109.5
H17A C17 H17B 109.5
C14 C17 H17C 109.5
H17A C17 H17C 109.5
H17B C17 H17C 109.5
C22 C18 C19 105.2(8)
C22 C18 C23 118.9(9)
C19 C18 C23 132.9(8)
C22 C18 Th1 73.2(5)
C19 C18 Th1 73.6(5)
C23 C18 Th1 132.7(6)
C18 C19 C20 106.8(8)
C18 C19 C27 131.5(8)
C20 C19 C27 121.2(8)
C18 C19 Th1 77.7(5)
C20 C19 Th1 71.9(5)
C27 C19 Th1 121.7(6)
C21 C20 C19 109.7(8)
C21 C20 Th1 77.4(6)
C19 C20 Th1 78.6(5)
C21 C20 H20 125.2
C19 C20 H20 125.2
Th1 C20 H20 111.2
C22 C21 C20 104.9(8)
C22 C21 C31 125.1(9)
C20 C21 C31 125.6(9)
C22 C21 Th1 76.8(6)
C20 C21 Th1 73.3(5)
C31 C21 Th1 133.5(6)
C21 C22 C18 113.4(9)
C21 C22 Th1 75.1(6)
C18 C22 Th1 78.5(5)
C21 C22 H22 123.3
C18 C22 H22 123.3
Th1 C22 H22 114.6
C26 C23 C24 105.7(8)
C26 C23 C18 118.7(8)
C24 C23 C18 110.7(8)
C26 C23 C25 109.2(8)
C24 C23 C25 105.0(9)
C18 C23 C25 106.9(8)
C23 C24 H24A 109.5
C23 C24 H24B 109.5
H24A C24 H24B 109.5
C23 C24 H24C 109.5
H24A C24 H24C 109.5
H24B C24 H24C 109.5
C23 C25 H25A 109.5
C23 C25 H25B 109.5
H25A C25 H25B 109.5
C23 C25 H25C 109.5
H25A C25 H25C 109.5
H25B C25 H25C 109.5
C23 C26 H26A 109.5
C23 C26 H26B 109.5
H26A C26 H26B 109.5
C23 C26 H26C 109.5
H26A C26 H26C 109.5
H26B C26 H26C 109.5
C28 C27 C29 111.7(9)
C28 C27 C19 111.2(9)
C29 C27 C19 111.2(8)
C28 C27 C30 106.7(8)
C29 C27 C30 106.1(9)
C19 C27 C30 109.7(8)
C27 C28 H28A 109.5
C27 C28 H28B 109.5
H28A C28 H28B 109.5
C27 C28 H28C 109.5
H28A C28 H28C 109.5
H28B C28 H28C 109.5
C27 C29 H29A 109.5
C27 C29 H29B 109.5
H29A C29 H29B 109.5
C27 C29 H29C 109.5
H29A C29 H29C 109.5
H29B C29 H29C 109.5
C27 C30 H30A 109.5
C27 C30 H30B 109.5
H30A C30 H30B 109.5
C27 C30 H30C 109.5
H30A C30 H30C 109.5
H30B C30 H30C 109.5
C32 C31 C34 108.9(9)
C32 C31 C33 110.1(8)
C34 C31 C33 108.3(9)
C32 C31 C21 113.0(9)
C34 C31 C21 105.5(8)
C33 C31 C21 110.9(8)
C31 C32 H32A 109.5
C31 C32 H32B 109.5
H32A C32 H32B 109.5
C31 C32 H32C 109.5
H32A C32 H32C 109.5
H32B C32 H32C 109.5
C31 C33 H33A 109.5
C31 C33 H33B 109.5
H33A C33 H33B 109.5
C31 C33 H33C 109.5
H33A C33 H33C 109.5
H33B C33 H33C 109.5
C31 C34 H34A 109.5
C31 C34 H34B 109.5
H34A C34 H34B 109.5
C31 C34 H34C 109.5
H34A C34 H34C 109.5
H34B C34 H34C 109.5
C41 C35 C36 118.3(10)
C41 C35 N1 121.6(9)
C36 C35 N1 120.1(9)
C37 C36 C35 120.4(11)
C37 C36 H36 119.8
C35 C36 H36 119.8
C36 C37 C38 121.8(11)
C36 C37 H37 119.1
C38 C37 H37 119.1
C40 C38 C37 117.1(11)
C40 C38 C39 120.8(12)
C37 C38 C39 122.1(12)
C38 C39 H39A 109.5
C38 C39 H39B 109.5
H39A C39 H39B 109.5
C38 C39 H39C 109.5
H39A C39 H39C 109.5
H39B C39 H39C 109.5
C38 C40 C41 122.5(11)
C38 C40 H40 118.8
C41 C40 H40 118.8
C35 C41 C40 119.9(11)
C35 C41 H41 120.0
C40 C41 H41 120.0
N1 C42 S1 116.9(7)
N1 C42 S2 120.1(8)
S1 C42 S2 123.0(6)
Si1 C43 H43A 109.5
Si1 C43 H43B 109.5
H43A C43 H43B 109.5
Si1 C43 H43C 109.5
H43A C43 H43C 109.5
H43B C43 H43C 109.5
Si1 C44 H44A 109.5
Si1 C44 H44B 109.5
H44A C44 H44B 109.5
Si1 C44 H44C 109.5
H44A C44 H44C 109.5
H44B C44 H44C 109.5
Si1 C45 H45A 109.5
Si1 C45 H45B 109.5
H45A C45 H45B 109.5
Si1 C45 H45C 109.5
H45A C45 H45C 109.5
H45B C45 H45C 109.5
C50 C46 C47 105.8(8)
C50 C46 C51 121.1(9)
C47 C46 C51 129.3(9)
C50 C46 Th2 72.4(6)
C47 C46 Th2 72.3(6)
C51 C46 Th2 137.1(7)
C48 C47 C46 105.8(8)
C48 C47 C55 118.0(9)
C46 C47 C55 135.9(9)
C48 C47 Th2 72.1(5)
C46 C47 Th2 79.2(6)
C55 C47 Th2 118.3(7)
C49 C48 C47 111.8(8)
C49 C48 Th2 76.9(6)
C47 C48 Th2 79.1(6)
C49 C48 H48 124.1
C47 C48 H48 124.1
Th2 C48 H48 111.8
C50 C49 C48 104.2(8)
C50 C49 C59 125.1(9)
C48 C49 C59 124.8(9)
C50 C49 Th2 77.8(6)
C48 C49 Th2 74.2(6)
C59 C49 Th2 134.2(7)
C49 C50 C46 112.3(9)
C49 C50 Th2 73.7(6)
C46 C50 Th2 79.9(6)
C49 C50 H50 123.9
C46 C50 H50 123.9
Th2 C50 H50 114.2
C53 C51 C52 110.9(9)
C53 C51 C46 116.5(9)
C52 C51 C46 107.9(9)
C53 C51 C54 106.3(8)
C52 C51 C54 103.9(9)
C46 C51 C54 110.6(8)
C51 C52 H52A 109.5
C51 C52 H52B 109.5
H52A C52 H52B 109.5
C51 C52 H52C 109.5
H52A C52 H52C 109.5
H52B C52 H52C 109.5
C51 C53 H53A 109.5
C51 C53 H53B 109.5
H53A C53 H53B 109.5
C51 C53 H53C 109.5
H53A C53 H53C 109.5
H53B C53 H53C 109.5
C51 C54 H54A 109.5
C51 C54 H54B 109.5
H54A C54 H54B 109.5
C51 C54 H54C 109.5
H54A C54 H54C 109.5
H54B C54 H54C 109.5
C56 C55 C57 105.8(9)
C56 C55 C47 116.3(9)
C57 C55 C47 111.0(9)
C56 C55 C58 108.1(9)
C57 C55 C58 108.0(10)
C47 C55 C58 107.3(9)
C55 C56 H56A 109.5
C55 C56 H56B 109.5
H56A C56 H56B 109.5
C55 C56 H56C 109.5
H56A C56 H56C 109.5
H56B C56 H56C 109.5
C55 C57 H57A 109.5
C55 C57 H57B 109.5
H57A C57 H57B 109.5
C55 C57 H57C 109.5
H57A C57 H57C 109.5
H57B C57 H57C 109.5
C55 C58 H58A 109.5
C55 C58 H58B 109.5
H58A C58 H58B 109.5
C55 C58 H58C 109.5
H58A C58 H58C 109.5
H58B C58 H58C 109.5
C49 C59 C60 112.1(9)
C49 C59 C61 111.9(9)
C60 C59 C61 108.0(10)
C49 C59 C62 108.0(9)
C60 C59 C62 108.1(9)
C61 C59 C62 108.7(9)
C59 C60 H60A 109.5
C59 C60 H60B 109.5
H60A C60 H60B 109.5
C59 C60 H60C 109.5
H60A C60 H60C 109.5
H60B C60 H60C 109.5
C59 C61 H61A 109.5
C59 C61 H61B 109.5
H61A C61 H61B 109.5
C59 C61 H61C 109.5
H61A C61 H61C 109.5
H61B C61 H61C 109.5
C59 C62 H62A 109.5
C59 C62 H62B 109.5
H62A C62 H62B 109.5
C59 C62 H62C 109.5
H62A C62 H62C 109.5
H62B C62 H62C 109.5
C67 C63 C64 107.6(9)
C67 C63 C68 121.4(9)
C64 C63 C68 130.6(9)
C67 C63 Th2 72.3(6)
C64 C63 Th2 78.6(6)
C68 C63 Th2 119.7(7)
C65 C64 C63 105.0(8)
C65 C64 C72 117.6(9)
C63 C64 C72 134.3(9)
C65 C64 Th2 74.3(6)
C63 C64 Th2 72.8(6)
C72 C64 Th2 132.3(6)
C66 C65 C64 111.3(9)
C66 C65 Th2 74.8(6)
C64 C65 Th2 77.3(6)
C66 C65 H65 124.4
C64 C65 H65 124.4
Th2 C65 H65 115.3
C67 C66 C65 105.4(9)
C67 C66 C76 126.0(9)
C65 C66 C76 125.3(10)
C67 C66 Th2 72.2(6)
C65 C66 Th2 77.0(6)
C76 C66 Th2 131.8(7)
C66 C67 C63 110.6(9)
C66 C67 Th2 79.2(6)
C63 C67 Th2 78.6(6)
C66 C67 H67 124.7
C63 C67 H67 124.7
Th2 C67 H67 109.7
C71 C68 C70 110.0(9)
C71 C68 C63 111.6(9)
C70 C68 C63 112.4(8)
C71 C68 C69 105.0(9)
C70 C68 C69 106.3(9)
C63 C68 C69 111.2(8)
C68 C69 H69A 109.5
C68 C69 H69B 109.5
H69A C69 H69B 109.5
C68 C69 H69C 109.5
H69A C69 H69C 109.5
H69B C69 H69C 109.5
C68 C70 H70A 109.5
C68 C70 H70B 109.5
H70A C70 H70B 109.5
C68 C70 H70C 109.5
H70A C70 H70C 109.5
H70B C70 H70C 109.5
C68 C71 H71A 109.5
C68 C71 H71B 109.5
H71A C71 H71B 109.5
C68 C71 H71C 109.5
H71A C71 H71C 109.5
H71B C71 H71C 109.5
C73 C72 C64 117.8(9)
C73 C72 C75 105.5(8)
C64 C72 C75 111.6(8)
C73 C72 C74 108.9(9)
C64 C72 C74 106.4(8)
C75 C72 C74 106.2(9)
C72 C73 H73A 109.5
C72 C73 H73B 109.5
H73A C73 H73B 109.5
C72 C73 H73C 109.5
H73A C73 H73C 109.5
H73B C73 H73C 109.5
C72 C74 H74A 109.5
C72 C74 H74B 109.5
H74A C74 H74B 109.5
C72 C74 H74C 109.5
H74A C74 H74C 109.5
H74B C74 H74C 109.5
C72 C75 H75A 109.5
C72 C75 H75B 109.5
H75A C75 H75B 109.5
C72 C75 H75C 109.5
H75A C75 H75C 109.5
H75B C75 H75C 109.5
C79 C76 C66 114.3(10)
C79 C76 C77 108.9(10)
C66 C76 C77 104.8(9)
C79 C76 C78 110.3(10)
C66 C76 C78 110.6(9)
C77 C76 C78 107.6(11)
C76 C77 H77A 109.5
C76 C77 H77B 109.5
H77A C77 H77B 109.5
C76 C77 H77C 109.5
H77A C77 H77C 109.5
H77B C77 H77C 109.5
C76 C78 H78A 109.5
C76 C78 H78B 109.5
H78A C78 H78B 109.5
C76 C78 H78C 109.5
H78A C78 H78C 109.5
H78B C78 H78C 109.5
C76 C79 H79A 109.5
C76 C79 H79B 109.5
H79A C79 H79B 109.5
C76 C79 H79C 109.5
H79A C79 H79C 109.5
H79B C79 H79C 109.5
C86 C80 C81 118.1(10)
C86 C80 N2 121.5(10)
C81 C80 N2 120.4(9)
C82 C81 C80 121.0(11)
C82 C81 H81 119.5
C80 C81 H81 119.5
C81 C82 C83 120.7(11)
C81 C82 H82 119.6
C83 C82 H82 119.6
C85 C83 C82 117.7(11)
C85 C83 C84 121.8(11)
C82 C83 C84 120.5(11)
C83 C84 H84A 109.5
C83 C84 H84B 109.5
H84A C84 H84B 109.5
C83 C84 H84C 109.5
H84A C84 H84C 109.5
H84B C84 H84C 109.5
C83 C85 C86 122.5(11)
C83 C85 H85 118.8
C86 C85 H85 118.8
C80 C86 C85 120.0(11)
C80 C86 H86 120.0
C85 C86 H86 120.0
N2 C87 S3 117.8(8)
N2 C87 S4 120.7(8)
S3 C87 S4 121.5(6)
Si2 C88 H88A 109.5
Si2 C88 H88B 109.5
H88A C88 H88B 109.5
Si2 C88 H88C 109.5
H88A C88 H88C 109.5
H88B C88 H88C 109.5
Si2 C89 H89A 109.5
Si2 C89 H89B 109.5
H89A C89 H89B 109.5
Si2 C89 H89C 109.5
H89A C89 H89C 109.5
H89B C89 H89C 109.5
Si2 C90 H90A 109.5
Si2 C90 H90B 109.5
H90A C90 H90B 109.5
Si2 C90 H90C 109.5
H90A C90 H90C 109.5
H90B C90 H90C 109.5
C42 N1 C35 119.3(8)
C42 N1 Th1 104.2(6)
C35 N1 Th1 136.4(6)
C87 N2 C80 119.2(9)
C87 N2 Th2 104.1(7)
C80 N2 Th2 136.7(6)
C42 S1 Th1 82.7(3)
C42 S2 Si1 108.8(4)
C87 S3 Th2 81.5(4)
C87 S4 Si2 108.4(4)
C45 Si1 C44 110.9(7)
C45 Si1 C43 113.1(6)
C44 Si1 C43 108.9(6)
C45 Si1 S2 113.5(5)
C44 Si1 S2 98.5(4)
C43 Si1 S2 110.9(4)
C90 Si2 C88 111.1(7)
C90 Si2 C89 111.5(7)
C88 Si2 C89 110.5(7)
C90 Si2 S4 113.7(5)
C88 Si2 S4 98.7(4)
C89 Si2 S4 110.8(5)
N1 Th1 Cl1 78.25(19)
N1 Th1 C20 113.3(3)
Cl1 Th1 C20 120.8(2)
N1 Th1 C3 108.2(3)
Cl1 Th1 C3 109.8(2)
C20 Th1 C3 118.9(3)
N1 Th1 C21 84.4(3)
Cl1 Th1 C21 121.1(2)
C20 Th1 C21 29.3(3)
C3 Th1 C21 129.1(3)
N1 Th1 C22 71.7(3)
Cl1 Th1 C22 93.37(19)
C20 Th1 C22 46.5(3)
C3 Th1 C22 156.5(3)
C21 Th1 C22 28.2(3)
N1 Th1 C4 132.6(3)
Cl1 Th1 C4 123.1(2)
C20 Th1 C4 92.1(3)
C3 Th1 C4 28.5(3)
C21 Th1 C4 110.0(3)
C22 Th1 C4 136.9(3)
N1 Th1 C19 116.9(3)
Cl1 Th1 C19 91.99(18)
C20 Th1 C19 29.6(3)
C3 Th1 C19 133.1(3)
C21 Th1 C19 48.5(3)
C22 Th1 C19 46.6(3)
C4 Th1 C19 104.9(3)
N1 Th1 C2 107.1(3)
Cl1 Th1 C2 81.3(2)
C20 Th1 C2 136.9(3)
C3 Th1 C2 28.9(3)
C21 Th1 C2 157.1(3)
C22 Th1 C2 174.6(3)
C4 Th1 C2 47.7(3)
C19 Th1 C2 133.1(3)
N1 Th1 S1 55.94(19)
Cl1 Th1 S1 128.43(8)
C20 Th1 S1 99.9(2)
C3 Th1 S1 69.3(2)
C21 Th1 S1 79.8(2)
C22 Th1 S1 93.32(19)
C4 Th1 S1 81.6(2)
C19 Th1 S1 127.47(18)
C2 Th1 S1 90.1(2)
N1 Th1 C18 90.1(3)
Cl1 Th1 C18 76.04(18)
C20 Th1 C18 47.8(3)
C3 Th1 C18 161.5(3)
C21 Th1 C18 47.9(3)
C22 Th1 C18 28.3(2)
C4 Th1 C18 133.6(3)
C19 Th1 C18 28.7(3)
C2 Th1 C18 148.1(3)
S1 Th1 C18 121.63(19)
N1 Th1 C5 152.3(3)
Cl1 Th1 C5 100.51(19)
C20 Th1 C5 91.3(3)
C3 Th1 C5 45.7(3)
C21 Th1 C5 118.2(3)
C22 Th1 C5 135.7(3)
C4 Th1 C5 28.1(3)
C19 Th1 C5 90.7(3)
C2 Th1 C5 46.2(3)
S1 Th1 C5 109.4(2)
C18 Th1 C5 116.7(3)
N2 Th2 Cl2 78.08(19)
N2 Th2 C67 113.8(3)
Cl2 Th2 C67 120.5(2)
N2 Th2 C48 106.1(3)
Cl2 Th2 C48 110.6(2)
C67 Th2 C48 119.6(3)
N2 Th2 C49 130.7(3)
Cl2 Th2 C49 124.6(2)
C67 Th2 C49 92.3(3)
C48 Th2 C49 28.9(3)
N2 Th2 C63 117.2(3)
Cl2 Th2 C63 92.1(2)
C67 Th2 C63 29.0(3)
C48 Th2 C63 134.5(3)
C49 Th2 C63 105.9(3)
N2 Th2 C66 85.6(3)
Cl2 Th2 C66 121.2(2)
C67 Th2 C66 28.6(3)
C48 Th2 C66 128.2(3)
C49 Th2 C66 108.8(3)
C63 Th2 C66 47.6(3)
N2 Th2 S3 56.21(19)
Cl2 Th2 S3 129.06(8)
C67 Th2 S3 99.3(2)
C48 Th2 S3 67.7(2)
C49 Th2 S3 79.6(2)
C63 Th2 S3 126.5(2)
C66 Th2 S3 79.6(2)
N2 Th2 C65 72.1(3)
Cl2 Th2 C65 93.56(19)
C67 Th2 C65 46.2(3)
C48 Th2 C65 155.1(3)
C49 Th2 C65 136.4(3)
C63 Th2 C65 46.5(3)
C66 Th2 C65 28.3(3)
S3 Th2 C65 92.60(19)
N2 Th2 C50 150.6(3)
Cl2 Th2 C50 101.6(2)
C67 Th2 C50 92.1(3)
C48 Th2 C50 45.9(3)
C49 Th2 C50 28.5(3)
C63 Th2 C50 92.2(3)
C66 Th2 C50 117.8(3)
S3 Th2 C50 107.7(2)
C65 Th2 C50 136.7(3)
N2 Th2 C47 105.2(3)
Cl2 Th2 C47 82.2(2)
C67 Th2 C47 137.8(3)
C48 Th2 C47 28.8(3)
C49 Th2 C47 48.2(3)
C63 Th2 C47 135.1(3)
C66 Th2 C47 156.3(3)
S3 Th2 C47 88.8(2)
C65 Th2 C47 175.4(3)
C50 Th2 C47 46.5(3)
N2 Th2 C64 90.5(3)
Cl2 Th2 C64 76.17(19)
C67 Th2 C64 47.3(3)
C48 Th2 C64 163.0(3)
C49 Th2 C64 134.4(3)
C63 Th2 C64 28.6(3)
C66 Th2 C64 47.6(3)
S3 Th2 C64 121.0(2)
C65 Th2 C64 28.4(3)
C50 Th2 C64 118.3(3)
C47 Th2 C64 150.0(3)

loop_
_geom_bond_atom_site_label_1
_geom_bond_atom_site_label_2
_geom_bond_distance
C1 C5 1.428(13)
C1 C2 1.445(14)
C1 C6 1.545(14)
C1 Th1 3.053(10)
C2 C3 1.414(14)
C2 C10 1.561(14)
C2 Th1 2.880(10)
C3 C4 1.393(14)
C3 Th1 2.785(10)
C3 H3 0.9500
C4 C5 1.412(13)
C4 C14 1.522(13)
C4 Th1 2.859(9)
C5 Th1 2.949(9)
C5 H5 0.9500
C6 C9 1.537(14)
C6 C8 1.542(14)
C6 C7 1.547(14)
C7 H7A 0.9800
C7 H7B 0.9800
C7 H7C 0.9800
C8 H8A 0.9800
C8 H8B 0.9800
C8 H8C 0.9800
C9 H9A 0.9800
C9 H9B 0.9800
C9 H9C 0.9800
C10 C11 1.524(14)
C10 C13 1.537(14)
C10 C12 1.554(15)
C11 H11A 0.9800
C11 H11B 0.9800
C11 H11C 0.9800
C12 H12A 0.9800
C12 H12B 0.9800
C12 H12C 0.9800
C13 H13A 0.9800
C13 H13B 0.9800
C13 H13C 0.9800
C14 C16 1.509(14)
C14 C15 1.535(15)
C14 C17 1.535(15)
C15 H15A 0.9800
C15 H15B 0.9800
C15 H15C 0.9800
C16 H16A 0.9800
C16 H16B 0.9800
C16 H16C 0.9800
C17 H17A 0.9800
C17 H17B 0.9800
C17 H17C 0.9800
C18 C22 1.414(12)
C18 C19 1.436(13)
C18 C23 1.543(13)
C18 Th1 2.923(9)
C19 C20 1.445(12)
C19 C27 1.540(13)
C19 Th1 2.870(9)
C20 C21 1.421(14)
C20 Th1 2.783(9)
C20 H20 0.9500
C21 C22 1.385(13)
C21 C31 1.542(13)
C21 Th1 2.834(10)
C22 Th1 2.856(9)
C22 H22 0.9500
C23 C26 1.532(14)
C23 C24 1.534(14)
C23 C25 1.545(13)
C24 H24A 0.9800
C24 H24B 0.9800
C24 H24C 0.9800
C25 H25A 0.9800
C25 H25B 0.9800
C25 H25C 0.9800
C26 H26A 0.9800
C26 H26B 0.9800
C26 H26C 0.9800
C27 C28 1.505(14)
C27 C29 1.534(14)
C27 C30 1.541(14)
C28 H28A 0.9800
C28 H28B 0.9800
C28 H28C 0.9800
C29 H29A 0.9800
C29 H29B 0.9800
C29 H29C 0.9800
C30 H30A 0.9800
C30 H30B 0.9800
C30 H30C 0.9800
C31 C32 1.528(14)
C31 C34 1.532(14)
C31 C33 1.540(15)
C32 H32A 0.9800
C32 H32B 0.9800
C32 H32C 0.9800
C33 H33A 0.9800
C33 H33B 0.9800
C33 H33C 0.9800
C34 H34A 0.9800
C34 H34B 0.9800
C34 H34C 0.9800
C35 C41 1.373(14)
C35 C36 1.388(14)
C35 N1 1.448(13)
C36 C37 1.377(16)
C36 H36 0.9500
C37 C38 1.379(16)
C37 H37 0.9500
C38 C40 1.362(17)
C38 C39 1.532(16)
C39 H39A 0.9800
C39 H39B 0.9800
C39 H39C 0.9800
C40 C41 1.389(15)
C40 H40 0.9500
C41 H41 0.9500
C42 N1 1.301(12)
C42 S1 1.718(10)
C42 S2 1.765(10)
C43 Si1 1.860(12)
C43 H43A 0.9800
C43 H43B 0.9800
C43 H43C 0.9800
C44 Si1 1.851(12)
C44 H44A 0.9800
C44 H44B 0.9800
C44 H44C 0.9800
C45 Si1 1.836(14)
C45 H45A 0.9800
C45 H45B 0.9800
C45 H45C 0.9800
C46 C50 1.420(14)
C46 C47 1.463(13)
C46 C51 1.547(14)
C46 Th2 3.005(11)
C47 C48 1.430(13)
C47 C55 1.542(14)
C47 Th2 2.915(9)
C48 C49 1.419(14)
C48 Th2 2.823(10)
C48 H48 0.9500
C49 C50 1.419(13)
C49 C59 1.509(13)
C49 Th2 2.857(10)
C50 Th2 2.910(10)
C50 H50 0.9500
C51 C53 1.525(14)
C51 C52 1.543(15)
C51 C54 1.555(14)
C52 H52A 0.9800
C52 H52B 0.9800
C52 H52C 0.9800
C53 H53A 0.9800
C53 H53B 0.9800
C53 H53C 0.9800
C54 H54A 0.9800
C54 H54B 0.9800
C54 H54C 0.9800
C55 C56 1.522(15)
C55 C57 1.539(16)
C55 C58 1.548(15)
C56 H56A 0.9800
C56 H56B 0.9800
C56 H56C 0.9800
C57 H57A 0.9800
C57 H57B 0.9800
C57 H57C 0.9800
C58 H58A 0.9800
C58 H58B 0.9800
C58 H58C 0.9800
C59 C60 1.518(14)
C59 C61 1.529(15)
C59 C62 1.531(15)
C60 H60A 0.9800
C60 H60B 0.9800
C60 H60C 0.9800
C61 H61A 0.9800
C61 H61B 0.9800
C61 H61C 0.9800
C62 H62A 0.9800
C62 H62B 0.9800
C62 H62C 0.9800
C63 C67 1.416(13)
C63 C64 1.432(14)
C63 C68 1.547(14)
C63 Th2 2.860(10)
C64 C65 1.430(13)
C64 C72 1.541(14)
C64 Th2 2.935(10)
C65 C66 1.408(14)
C65 Th2 2.897(10)
C65 H65 0.9500
C66 C67 1.397(14)
C66 C76 1.529(14)
C66 Th2 2.869(10)
C67 Th2 2.780(10)
C67 H67 0.9500
C68 C71 1.528(15)
C68 C70 1.544(14)
C68 C69 1.554(14)
C69 H69A 0.9800
C69 H69B 0.9800
C69 H69C 0.9800
C70 H70A 0.9800
C70 H70B 0.9800
C70 H70C 0.9800
C71 H71A 0.9800
C71 H71B 0.9800
C71 H71C 0.9800
C72 C73 1.534(14)
C72 C75 1.551(14)
C72 C74 1.551(14)
C73 H73A 0.9800
C73 H73B 0.9800
C73 H73C 0.9800
C74 H74A 0.9800
C74 H74B 0.9800
C74 H74C 0.9800
C75 H75A 0.9800
C75 H75B 0.9800
C75 H75C 0.9800
C76 C79 1.509(16)
C76 C77 1.543(16)
C76 C78 1.557(16)
C77 H77A 0.9800
C77 H77B 0.9800
C77 H77C 0.9800
C78 H78A 0.9800
C78 H78B 0.9800
C78 H78C 0.9800
C79 H79A 0.9800
C79 H79B 0.9800
C79 H79C 0.9800
C80 C86 1.384(14)
C80 C81 1.388(15)
C80 N2 1.448(13)
C81 C82 1.374(15)
C81 H81 0.9500
C82 C83 1.399(16)
C82 H82 0.9500
C83 C85 1.354(16)
C83 C84 1.504(15)
C84 H84A 0.9800
C84 H84B 0.9800
C84 H84C 0.9800
C85 C86 1.386(15)
C85 H85 0.9500
C86 H86 0.9500
C87 N2 1.288(13)
C87 S3 1.714(11)
C87 S4 1.777(11)
C88 Si2 1.848(12)
C88 H88A 0.9800
C88 H88B 0.9800
C88 H88C 0.9800
C89 Si2 1.865(15)
C89 H89A 0.9800
C89 H89B 0.9800
C89 H89C 0.9800
C90 Si2 1.827(16)
C90 H90A 0.9800
C90 H90B 0.9800
C90 H90C 0.9800
Cl1 Th1 2.632(2)
Cl2 Th2 2.631(2)
N1 Th1 2.587(8)
N2 Th2 2.555(8)
S1 Th1 2.890(3)
S2 Si1 2.173(4)
S3 Th2 2.886(3)
S4 Si2 2.158(4)
